data_4063886
loop_
_publ_author_name
'Kozlov, Vladimir A.'
'Aleksanyan, Diana V.'
'Nelyubina, Yulia V.'
'Lyssenko, Konstantin A.'
'Petrovskii, Pavel V.'
'Vasil&#x2019;ev, Andrei A.'
'Odinets, Irina L.'

_publ_section_title
;
 Hybrid Thiophosphoryl--Benzothiazole Palladium SCN-Pincer Complexes:
 Synthesis and Effect of Structure Modifications on Catalytic Performance
 in the Suzuki Cross-Coupling
;
_journal_issue 11
_journal_name_full Organometallics
_journal_page_first 2920
_journal_paper_doi 10.1021/om101012r
_journal_volume 30
_journal_year 2011
_chemical_formula_moiety 'C25 H17 Cl N O P Pd S2, C H2 Cl2'
_chemical_formula_sum 'C26 H19 Cl3 N O P Pd S2'
_chemical_formula_weight 669.26
_chemical_name_systematic
; 
 ? 
;
_space_group_IT_number 2
_symmetry_cell_setting triclinic
_symmetry_space_group_name_Hall '-P 1'
_symmetry_space_group_name_H-M 'P -1'
_atom_sites_solution_hydrogens geom
_atom_sites_solution_primary direct
_atom_sites_solution_secondary difmap
_audit_creation_method SHELXL-97
_cell_angle_alpha 84.7270(11)
_cell_angle_beta 79.5330(10)
_cell_angle_gamma 71.3160(10)
_cell_formula_units_Z 2
_cell_length_a 8.8770(4)
_cell_length_b 11.9311(5)
_cell_length_c 13.0779(5)
_cell_measurement_reflns_used 3124
_cell_measurement_temperature 100(2)
_cell_measurement_theta_max 30
_cell_measurement_theta_min 3
_cell_volume 1289.44(9)
_computing_cell_refinement 'APEX2 (Bruker, 2005)'
_computing_data_collection 'APEX2 (Bruker, 2005)'
_computing_data_reduction 'APEX2 (Bruker, 2005)'
_computing_molecular_graphics 'SHELXTL ver. 5.1 (Sheldrick, 1998b)'
_computing_publication_material 'SHELXTL ver. 5.1 (Sheldrick, 1998b)'
_computing_structure_refinement 'SHELXTL ver. 5.1 (Sheldrick, 1998b)'
_computing_structure_solution 'SHELXTL ver. 5.1 (Sheldrick, 1998b)'
_diffrn_ambient_temperature 100(2)
_diffrn_measured_fraction_theta_full 0.995
_diffrn_measured_fraction_theta_max 0.995
_diffrn_measurement_device_type 'Bruker SMART APEX2 CCD area detector'
_diffrn_measurement_method 'phi and omega scans'
_diffrn_radiation_monochromator graphite
_diffrn_radiation_source 'fine-focus sealed tube'
_diffrn_radiation_type MoK\a
_diffrn_radiation_wavelength 0.71073
_diffrn_reflns_av_R_equivalents 0.0215
_diffrn_reflns_av_sigmaI/netI 0.0323
_diffrn_reflns_limit_h_max 12
_diffrn_reflns_limit_h_min -12
_diffrn_reflns_limit_k_max 16
_diffrn_reflns_limit_k_min -16
_diffrn_reflns_limit_l_max 17
_diffrn_reflns_limit_l_min -17
_diffrn_reflns_number 15418
_diffrn_reflns_theta_full 29.00
_diffrn_reflns_theta_max 29.00
_diffrn_reflns_theta_min 1.58
_exptl_absorpt_coefficient_mu 1.277
_exptl_absorpt_correction_T_max 0.729
_exptl_absorpt_correction_T_min 0.688
_exptl_absorpt_correction_type multi-scan
_exptl_absorpt_process_details 'APEX2 (Bruker, 2005)'
_exptl_crystal_colour yellow
_exptl_crystal_density_diffrn 1.724
_exptl_crystal_density_method 'not measured'
_exptl_crystal_description prism
_exptl_crystal_F_000 668
_exptl_crystal_size_max 0.35
_exptl_crystal_size_mid 0.25
_exptl_crystal_size_min 0.25
_refine_diff_density_max 0.568
_refine_diff_density_min -1.018
_refine_diff_density_rms 0.073
_refine_ls_extinction_method none
_refine_ls_goodness_of_fit_ref 1.010
_refine_ls_hydrogen_treatment constr
_refine_ls_matrix_type full
_refine_ls_number_parameters 316
_refine_ls_number_reflns 6816
_refine_ls_number_restraints 0
_refine_ls_restrained_S_all 1.010
_refine_ls_R_factor_all 0.0255
_refine_ls_R_factor_gt 0.0225
_refine_ls_shift/su_max 0.001
_refine_ls_shift/su_mean 0.000
_refine_ls_structure_factor_coef Fsqd
_refine_ls_weighting_details 'calc w=1/[\s^2^(Fo^2^)+(0.0210P)^2^+0.2500P] where P=(Fo^2^+2Fc^2^)/3'
_refine_ls_weighting_scheme calc
_refine_ls_wR_factor_gt 0.0500
_refine_ls_wR_factor_ref 0.0509
_reflns_number_gt 6180
_reflns_number_total 6816
_reflns_threshold_expression I>2/s(I)
_cod_data_source_file om101012r_si_001.cif
_cod_data_source_block 15
_cod_depositor_comments
;
The following automatic conversions were performed:

'_symmetry_cell_setting' value 'Triclinic' changed to 'triclinic'
according to /home/saulius/struct/CIF-dictionaries/cif_core.dic
dictionary named 'cif_core.dic' version 2.4.1 from 2010-06-29.

Automatic conversion script
Id: cif_fix_values 1715 2011-07-08 13:25:40Z adriana 
;
_cod_database_code 4063886

loop_
_symmetry_equiv_pos_as_xyz
'x, y, z'
'-x, -y, -z'

loop_
_atom_site_label
_atom_site_type_symbol
_atom_site_fract_x
_atom_site_fract_y
_atom_site_fract_z
_atom_site_U_iso_or_equiv
_atom_site_adp_type
_atom_site_occupancy
_atom_site_symmetry_multiplicity
_atom_site_calc_flag
_atom_site_refinement_flags
Pd1 Pd 0.743491(14) 0.027193(10) 0.229786(9) 0.01056(4) Uani 1 1 d .
Cl1 Cl 0.86208(5) 0.16037(4) 0.12224(3) 0.01640(8) Uani 1 1 d .
P1 P 0.94624(5) -0.20196(4) 0.34507(3) 0.01116(8) Uani 1 1 d .
S1 S 0.98309(5) -0.04704(4) 0.29540(3) 0.01398(8) Uani 1 1 d .
S2 S 0.22018(5) 0.15621(4) 0.17491(4) 0.01805(9) Uani 1 1 d .
N1 N 0.53036(16) 0.08169(12) 0.17027(11) 0.0126(3) Uani 1 1 d .
O2 O 0.36687(14) 0.06117(10) 0.32992(9) 0.0169(2) Uani 1 1 d .
C1 C 0.4781(2) -0.03842(14) 0.37065(13) 0.0143(3) Uani 1 1 d .
C2 C 0.64350(19) -0.06822(14) 0.33673(12) 0.0125(3) Uani 1 1 d .
C3 C 0.73506(19) -0.16695(14) 0.39074(12) 0.0124(3) Uani 1 1 d .
C4 C 0.6679(2) -0.22920(15) 0.47174(13) 0.0164(3) Uani 1 1 d .
H4A H 0.7349 -0.2944 0.5065 0.020 Uiso 1 1 calc R
C5 C 0.5015(2) -0.19464(16) 0.50100(14) 0.0191(4) Uani 1 1 d .
H5A H 0.4535 -0.2365 0.5556 0.023 Uiso 1 1 calc R
C6 C 0.4064(2) -0.09865(15) 0.44988(13) 0.0174(3) Uani 1 1 d .
H6A H 0.2925 -0.0743 0.4691 0.021 Uiso 1 1 calc R
C7 C 0.39222(19) 0.09388(14) 0.22951(13) 0.0148(3) Uani 1 1 d .
C8 C 0.5058(2) 0.12131(14) 0.06746(13) 0.0134(3) Uani 1 1 d .
C9 C 0.6237(2) 0.11284(14) -0.01968(13) 0.0158(3) Uani 1 1 d .
H9A H 0.7346 0.0785 -0.0144 0.019 Uiso 1 1 calc R
C10 C 0.5756(2) 0.15585(15) -0.11499(14) 0.0183(4) Uani 1 1 d .
H10A H 0.6549 0.1513 -0.1753 0.022 Uiso 1 1 calc R
C11 C 0.4126(2) 0.20564(15) -0.12375(14) 0.0203(4) Uani 1 1 d .
H11A H 0.3832 0.2357 -0.1896 0.024 Uiso 1 1 calc R
C12 C 0.2939(2) 0.21174(15) -0.03833(14) 0.0201(4) Uani 1 1 d .
H12A H 0.1831 0.2443 -0.0444 0.024 Uiso 1 1 calc R
C13 C 0.3421(2) 0.16842(14) 0.05729(14) 0.0162(3) Uani 1 1 d .
C14 C 1.06181(19) -0.27320(14) 0.44606(12) 0.0124(3) Uani 1 1 d .
C15 C 1.0332(2) -0.21659(15) 0.53999(13) 0.0162(3) Uani 1 1 d .
H15A H 0.9513 -0.1426 0.5509 0.019 Uiso 1 1 calc R
C16 C 1.1248(2) -0.26870(16) 0.61696(13) 0.0182(3) Uani 1 1 d .
H16A H 1.1059 -0.2302 0.6806 0.022 Uiso 1 1 calc R
C17 C 1.2438(2) -0.37697(16) 0.60136(14) 0.0187(4) Uani 1 1 d .
H17A H 1.3053 -0.4128 0.6548 0.022 Uiso 1 1 calc R
C18 C 1.2736(2) -0.43307(15) 0.50848(15) 0.0203(4) Uani 1 1 d .
H18A H 1.3557 -0.5070 0.4980 0.024 Uiso 1 1 calc R
C19 C 1.1832(2) -0.38126(15) 0.43041(14) 0.0178(3) Uani 1 1 d .
H19A H 1.2041 -0.4195 0.3664 0.021 Uiso 1 1 calc R
C20 C 0.99794(19) -0.30787(14) 0.24452(12) 0.0125(3) Uani 1 1 d .
C21 C 0.9477(2) -0.40891(15) 0.26422(14) 0.0180(3) Uani 1 1 d .
H21A H 0.8812 -0.4182 0.3280 0.022 Uiso 1 1 calc R
C22 C 0.9950(2) -0.49521(16) 0.19091(14) 0.0203(4) Uani 1 1 d .
H22A H 0.9615 -0.5639 0.2044 0.024 Uiso 1 1 calc R
C23 C 1.0914(2) -0.48108(16) 0.09768(14) 0.0188(4) Uani 1 1 d .
H23A H 1.1258 -0.5411 0.0480 0.023 Uiso 1 1 calc R
C24 C 1.1376(2) -0.38004(16) 0.07667(13) 0.0190(4) Uani 1 1 d .
H24A H 1.2015 -0.3702 0.0119 0.023 Uiso 1 1 calc R
C25 C 1.0910(2) -0.29286(15) 0.14982(13) 0.0157(3) Uani 1 1 d .
H25A H 1.1226 -0.2234 0.1352 0.019 Uiso 1 1 calc R
C1S C 0.4970(2) 0.39389(15) 0.14583(14) 0.0197(4) Uani 1 1 d .
H1SB H 0.5971 0.3271 0.1291 0.024 Uiso 1 1 calc R
H1SA H 0.4285 0.3991 0.0926 0.024 Uiso 1 1 calc R
Cl1S Cl 0.39397(6) 0.36660(4) 0.26998(4) 0.02369(10) Uani 1 1 d .
Cl2S Cl 0.54598(6) 0.52699(4) 0.14196(4) 0.02595(10) Uani 1 1 d .

loop_
_atom_site_aniso_label
_atom_site_aniso_U_11
_atom_site_aniso_U_22
_atom_site_aniso_U_33
_atom_site_aniso_U_23
_atom_site_aniso_U_13
_atom_site_aniso_U_12
Pd1 0.00881(6) 0.00982(6) 0.01301(6) -0.00007(4) -0.00306(4) -0.00223(4)
Cl1 0.01538(19) 0.01714(19) 0.0194(2) 0.00462(15) -0.00731(15) -0.00777(16)
P1 0.01090(19) 0.01032(19) 0.01194(19) -0.00017(15) -0.00248(15) -0.00256(15)
S1 0.01192(18) 0.01143(18) 0.0198(2) 0.00261(15) -0.00617(16) -0.00414(15)
S2 0.01031(19) 0.0188(2) 0.0239(2) -0.00467(17) -0.00588(16) -0.00026(16)
N1 0.0108(6) 0.0112(6) 0.0165(7) -0.0024(5) -0.0044(5) -0.0027(5)
O2 0.0104(5) 0.0184(6) 0.0181(6) -0.0015(5) -0.0016(5) 0.0008(5)
C1 0.0134(8) 0.0132(8) 0.0154(8) -0.0029(6) -0.0029(6) -0.0019(6)
C2 0.0133(7) 0.0127(7) 0.0124(8) -0.0037(6) -0.0017(6) -0.0045(6)
C3 0.0116(7) 0.0128(7) 0.0134(8) -0.0030(6) -0.0017(6) -0.0041(6)
C4 0.0185(8) 0.0141(8) 0.0163(8) -0.0001(6) -0.0025(7) -0.0049(7)
C5 0.0200(9) 0.0204(9) 0.0179(9) 0.0000(7) 0.0008(7) -0.0098(7)
C6 0.0124(8) 0.0208(9) 0.0194(9) -0.0051(7) 0.0015(7) -0.0068(7)
C7 0.0124(8) 0.0123(8) 0.0198(8) -0.0031(6) -0.0050(6) -0.0019(6)
C8 0.0154(8) 0.0081(7) 0.0177(8) -0.0015(6) -0.0070(6) -0.0022(6)
C9 0.0168(8) 0.0117(8) 0.0205(9) -0.0003(6) -0.0069(7) -0.0048(7)
C10 0.0240(9) 0.0159(8) 0.0188(9) -0.0013(7) -0.0067(7) -0.0095(7)
C11 0.0295(10) 0.0141(8) 0.0207(9) -0.0003(7) -0.0144(8) -0.0057(7)
C12 0.0192(9) 0.0133(8) 0.0288(10) -0.0032(7) -0.0145(8) -0.0001(7)
C13 0.0160(8) 0.0122(8) 0.0210(9) -0.0042(6) -0.0069(7) -0.0024(6)
C14 0.0123(7) 0.0116(7) 0.0136(8) 0.0013(6) -0.0034(6) -0.0039(6)
C15 0.0152(8) 0.0162(8) 0.0156(8) -0.0013(6) -0.0011(6) -0.0032(7)
C16 0.0190(8) 0.0239(9) 0.0130(8) -0.0009(7) -0.0020(7) -0.0088(7)
C17 0.0190(8) 0.0215(9) 0.0193(9) 0.0068(7) -0.0087(7) -0.0104(7)
C18 0.0184(9) 0.0137(8) 0.0279(10) 0.0010(7) -0.0080(7) -0.0017(7)
C19 0.0189(8) 0.0147(8) 0.0192(9) -0.0029(7) -0.0058(7) -0.0022(7)
C20 0.0110(7) 0.0136(8) 0.0124(7) -0.0016(6) -0.0035(6) -0.0018(6)
C21 0.0205(9) 0.0177(8) 0.0161(8) -0.0015(7) 0.0007(7) -0.0080(7)
C22 0.0238(9) 0.0162(8) 0.0228(9) -0.0035(7) -0.0040(7) -0.0079(7)
C23 0.0177(8) 0.0193(9) 0.0167(8) -0.0054(7) -0.0070(7) 0.0015(7)
C24 0.0169(8) 0.0241(9) 0.0120(8) -0.0009(7) -0.0009(6) -0.0015(7)
C25 0.0139(8) 0.0164(8) 0.0157(8) 0.0014(6) -0.0018(6) -0.0041(7)
C1S 0.0221(9) 0.0155(8) 0.0209(9) -0.0040(7) -0.0032(7) -0.0045(7)
Cl1S 0.0278(2) 0.0194(2) 0.0226(2) -0.00262(17) 0.00023(18) -0.00743(18)
Cl2S 0.0309(2) 0.0182(2) 0.0300(2) -0.00108(18) -0.0033(2) -0.01014(19)

loop_
_atom_type_symbol
_atom_type_description
_atom_type_scat_dispersion_real
_atom_type_scat_dispersion_imag
_atom_type_scat_source
C C 0.0033 0.0016 'International Tables Vol C Tables 4.2.6.8 and 6.1.1.4'
H H 0.0000 0.0000 'International Tables Vol C Tables 4.2.6.8 and 6.1.1.4'
N N 0.0061 0.0033 'International Tables Vol C Tables 4.2.6.8 and 6.1.1.4'
O O 0.0106 0.0060 'International Tables Vol C Tables 4.2.6.8 and 6.1.1.4'
P P 0.1023 0.0942 'International Tables Vol C Tables 4.2.6.8 and 6.1.1.4'
S S 0.1246 0.1234 'International Tables Vol C Tables 4.2.6.8 and 6.1.1.4'
Pd Pd -0.9988 1.0072 'International Tables Vol C Tables 4.2.6.8 and 6.1.1.4'
Cl Cl 0.1484 0.1585 'International Tables Vol C Tables 4.2.6.8 and 6.1.1.4'

loop_
_geom_angle_atom_site_label_1
_geom_angle_atom_site_label_2
_geom_angle_atom_site_label_3
_geom_angle
C2 Pd1 N1 87.69(6)
C2 Pd1 S1 90.06(5)
N1 Pd1 S1 176.12(4)
C2 Pd1 Cl1 171.29(5)
N1 Pd1 Cl1 95.46(4)
S1 Pd1 Cl1 87.218(14)
C3 P1 C14 111.46(8)
C3 P1 C20 107.65(7)
C14 P1 C20 106.41(7)
C3 P1 S1 105.57(6)
C14 P1 S1 111.77(5)
C20 P1 S1 113.98(6)
P1 S1 Pd1 94.11(2)
C7 S2 C13 88.31(8)
C7 N1 C8 109.62(14)
C7 N1 Pd1 121.76(12)
C8 N1 Pd1 128.36(11)
C7 O2 C1 120.43(13)
C6 C1 C2 124.17(15)
C6 C1 O2 113.19(14)
C2 C1 O2 122.57(15)
C1 C2 C3 114.05(15)
C1 C2 Pd1 123.07(12)
C3 C2 Pd1 122.70(12)
C4 C3 C2 123.61(15)
C4 C3 P1 123.77(13)
C2 C3 P1 112.61(12)
C5 C4 C3 119.09(16)
C5 C4 H4A 120.5
C3 C4 H4A 120.5
C6 C5 C4 119.44(16)
C6 C5 H5A 120.3
C4 C5 H5A 120.3
C1 C6 C5 119.63(16)
C1 C6 H6A 120.2
C5 C6 H6A 120.2
N1 C7 O2 127.06(15)
N1 C7 S2 118.06(13)
O2 C7 S2 114.87(12)
C9 C8 C13 119.89(15)
C9 C8 N1 126.76(15)
C13 C8 N1 113.29(15)
C8 C9 C10 118.38(16)
C8 C9 H9A 120.8
C10 C9 H9A 120.8
C9 C10 C11 121.26(17)
C9 C10 H10A 119.4
C11 C10 H10A 119.4
C12 C11 C10 121.02(17)
C12 C11 H11A 119.5
C10 C11 H11A 119.5
C11 C12 C13 117.72(16)
C11 C12 H12A 121.1
C13 C12 H12A 121.1
C12 C13 C8 121.68(17)
C12 C13 S2 127.60(14)
C8 C13 S2 110.64(13)
C19 C14 C15 119.67(15)
C19 C14 P1 121.00(13)
C15 C14 P1 119.28(12)
C16 C15 C14 119.83(16)
C16 C15 H15A 120.1
C14 C15 H15A 120.1
C15 C16 C17 120.16(16)
C15 C16 H16A 119.9
C17 C16 H16A 119.9
C18 C17 C16 120.37(16)
C18 C17 H17A 119.8
C16 C17 H17A 119.8
C17 C18 C19 119.98(16)
C17 C18 H18A 120.0
C19 C18 H18A 120.0
C18 C19 C14 119.99(16)
C18 C19 H19A 120.0
C14 C19 H19A 120.0
C25 C20 C21 119.79(15)
C25 C20 P1 121.12(12)
C21 C20 P1 119.05(12)
C22 C21 C20 120.07(16)
C22 C21 H21A 120.0
C20 C21 H21A 120.0
C21 C22 C23 119.80(16)
C21 C22 H22A 120.1
C23 C22 H22A 120.1
C24 C23 C22 120.36(16)
C24 C23 H23A 119.8
C22 C23 H23A 119.8
C23 C24 C25 120.31(16)
C23 C24 H24A 119.8
C25 C24 H24A 119.8
C20 C25 C24 119.63(16)
C20 C25 H25A 120.2
C24 C25 H25A 120.2
Cl2S C1S Cl1S 111.20(10)
Cl2S C1S H1SB 109.4
Cl1S C1S H1SB 109.4
Cl2S C1S H1SA 109.4
Cl1S C1S H1SA 109.4
H1SB C1S H1SA 108.0

loop_
_geom_bond_atom_site_label_1
_geom_bond_atom_site_label_2
_geom_bond_distance
Pd1 C2 1.9858(16)
Pd1 N1 2.0644(13)
Pd1 S1 2.3154(4)
Pd1 Cl1 2.3946(4)
P1 C3 1.7841(16)
P1 C14 1.8018(16)
P1 C20 1.8031(16)
P1 S1 2.0087(6)
S2 C7 1.7223(17)
S2 C13 1.7362(18)
N1 C7 1.299(2)
N1 C8 1.415(2)
O2 C7 1.335(2)
O2 C1 1.4118(19)
C1 C6 1.382(2)
C1 C2 1.392(2)
C2 C3 1.411(2)
C3 C4 1.393(2)
C4 C5 1.390(2)
C4 H4A 0.9500
C5 C6 1.384(2)
C5 H5A 0.9500
C6 H6A 0.9500
C8 C9 1.387(2)
C8 C13 1.406(2)
C9 C10 1.391(2)
C9 H9A 0.9500
C10 C11 1.398(2)
C10 H10A 0.9500
C11 C12 1.379(3)
C11 H11A 0.9500
C12 C13 1.396(2)
C12 H12A 0.9500
C14 C19 1.394(2)
C14 C15 1.400(2)
C15 C16 1.385(2)
C15 H15A 0.9500
C16 C17 1.387(2)
C16 H16A 0.9500
C17 C18 1.383(3)
C17 H17A 0.9500
C18 C19 1.390(2)
C18 H18A 0.9500
C19 H19A 0.9500
C20 C25 1.389(2)
C20 C21 1.401(2)
C21 C22 1.384(2)
C21 H21A 0.9500
C22 C23 1.387(2)
C22 H22A 0.9500
C23 C24 1.383(3)
C23 H23A 0.9500
C24 C25 1.390(2)
C24 H24A 0.9500
C25 H25A 0.9500
C1S Cl2S 1.7698(18)
C1S Cl1S 1.7701(19)
C1S H1SB 0.9900
C1S H1SA 0.9900

loop_
_geom_torsion_atom_site_label_1
_geom_torsion_atom_site_label_2
_geom_torsion_atom_site_label_3
_geom_torsion_atom_site_label_4
_geom_torsion
C3 P1 S1 Pd1 -36.63(6)
C14 P1 S1 Pd1 -157.99(6)
C20 P1 S1 Pd1 81.30(6)
C2 Pd1 S1 P1 29.74(5)
Cl1 Pd1 S1 P1 -158.55(2)
C2 Pd1 N1 C7 31.96(13)
Cl1 Pd1 N1 C7 -139.89(12)
C2 Pd1 N1 C8 -154.53(13)
Cl1 Pd1 N1 C8 33.62(13)
C7 O2 C1 C6 -147.20(15)
C7 O2 C1 C2 35.6(2)
C6 C1 C2 C3 -0.1(2)
O2 C1 C2 C3 176.76(14)
C6 C1 C2 Pd1 -175.39(13)
O2 C1 C2 Pd1 1.5(2)
N1 Pd1 C2 C1 -27.42(14)
S1 Pd1 C2 C1 155.74(13)
N1 Pd1 C2 C3 157.69(14)
S1 Pd1 C2 C3 -19.15(13)
C1 C2 C3 C4 -0.7(2)
Pd1 C2 C3 C4 174.63(13)
C1 C2 C3 P1 -179.89(12)
Pd1 C2 C3 P1 -4.58(17)
C14 P1 C3 C4 -27.05(16)
C20 P1 C3 C4 89.29(15)
S1 P1 C3 C4 -148.61(13)
C14 P1 C3 C2 152.15(11)
C20 P1 C3 C2 -91.51(13)
S1 P1 C3 C2 30.60(13)
C2 C3 C4 C5 1.1(3)
P1 C3 C4 C5 -179.82(13)
C3 C4 C5 C6 -0.6(3)
C2 C1 C6 C5 0.5(3)
O2 C1 C6 C5 -176.63(15)
C4 C5 C6 C1 -0.1(3)
C8 N1 C7 O2 176.63(15)
Pd1 N1 C7 O2 -8.8(2)
C8 N1 C7 S2 -2.08(18)
Pd1 N1 C7 S2 172.52(7)
C1 O2 C7 N1 -31.6(2)
C1 O2 C7 S2 147.18(12)
C13 S2 C7 N1 0.39(14)
C13 S2 C7 O2 -178.48(13)
C7 N1 C8 C9 -173.88(16)
Pd1 N1 C8 C9 12.0(2)
C7 N1 C8 C13 3.17(19)
Pd1 N1 C8 C13 -170.97(11)
C13 C8 C9 C10 2.4(2)
N1 C8 C9 C10 179.23(15)
C8 C9 C10 C11 -0.5(2)
C9 C10 C11 C12 -1.2(3)
C10 C11 C12 C13 1.1(3)
C11 C12 C13 C8 0.8(2)
C11 C12 C13 S2 -175.55(13)
C9 C8 C13 C12 -2.5(2)
N1 C8 C13 C12 -179.81(15)
C9 C8 C13 S2 174.35(12)
N1 C8 C13 S2 -2.92(18)
C7 S2 C13 C12 178.12(16)
C7 S2 C13 C8 1.46(13)
C3 P1 C14 C19 126.69(14)
C20 P1 C14 C19 9.60(16)
S1 P1 C14 C19 -115.42(13)
C3 P1 C14 C15 -55.89(15)
C20 P1 C14 C15 -172.98(13)
S1 P1 C14 C15 61.99(14)
C19 C14 C15 C16 -0.5(2)
P1 C14 C15 C16 -177.97(13)
C14 C15 C16 C17 -0.4(3)
C15 C16 C17 C18 0.8(3)
C16 C17 C18 C19 -0.4(3)
C17 C18 C19 C14 -0.5(3)
C15 C14 C19 C18 0.9(3)
P1 C14 C19 C18 178.34(13)
C3 P1 C20 C25 131.82(14)
C14 P1 C20 C25 -108.58(14)
S1 P1 C20 C25 15.08(15)
C3 P1 C20 C21 -50.46(15)
C14 P1 C20 C21 69.14(15)
S1 P1 C20 C21 -167.20(12)
C25 C20 C21 C22 2.0(3)
P1 C20 C21 C22 -175.71(14)
C20 C21 C22 C23 -0.4(3)
C21 C22 C23 C24 -1.4(3)
C22 C23 C24 C25 1.5(3)
C21 C20 C25 C24 -2.0(2)
P1 C20 C25 C24 175.75(13)
C23 C24 C25 C20 0.2(3)
